data_4305255
loop_
_publ_author_name
'V. Rajalakshmi'
'V. R. Vijayaraghavan'
'Babu Varghese'
'A. Raghavan'

_publ_section_title
;
Novel Michael Addition Products of Bis(amino acidato)metal(II) Complexes:
Synthesis, Characterization, Dye Degradation, and Oxidation Properties
;
_journal_name_full 'Inorganic Chemistry'
_journal_page_first 5821
_journal_page_last 5830
_journal_paper_doi 10.1021/ic800086y
_journal_volume 47
_journal_year 2008
_chemical_formula_sum 'C16 H22 Cu N6 O5'
_chemical_formula_weight 441.94
_chemical_name_systematic
;
 ?
;
_space_group_IT_number 14
_symmetry_cell_setting monoclinic
_symmetry_space_group_name_Hall '-P 2yn'
_symmetry_space_group_name_H-M 'P 1 21/n 1'
_atom_sites_solution_hydrogens geom
_atom_sites_solution_primary direct
_atom_sites_solution_secondary difmap
_audit_creation_method SHELXL-97
_cell_angle_alpha 90.00
_cell_angle_beta 109.1240(10)
_cell_angle_gamma 90.00
_cell_formula_units_Z 4
_cell_length_a 11.3743(4)
_cell_length_b 11.0249(4)
_cell_length_c 16.2837(5)
_cell_measurement_reflns_used 4633
_cell_measurement_temperature 293(2)
_cell_measurement_theta_max 25.
_cell_measurement_theta_min 2.5
_cell_volume 1929.29(11)
_computing_cell_refinement 'APEX2/SAINT (Bruker, 2004)'
_computing_data_collection 'APEX2 (Bruker, 2004)'
_computing_data_reduction 'SAINT/XPREP (Bruker, 2004)'
_computing_molecular_graphics 'ORTEP32 (WINGX)'
_computing_publication_material 'SHELXL-97 (Sheldrick, 1997)'
_computing_structure_refinement 'SHELXL-97 (Sheldrick, 1997)'
_computing_structure_solution 'SIR92 (WINGX)'
_diffrn_ambient_temperature 293(2)
_diffrn_measured_fraction_theta_full 0.998
_diffrn_measured_fraction_theta_max 0.998
_diffrn_measurement_device_type 'Bruker axs (Kappa Apex2)'
_diffrn_measurement_method '\w and \f scan'
_diffrn_radiation_monochromator graphite
_diffrn_radiation_source 'fine-focus sealed tube'
_diffrn_radiation_type MoK\a
_diffrn_radiation_wavelength 0.71073
_diffrn_reflns_av_R_equivalents 0.0377
_diffrn_reflns_av_sigmaI/netI 0.0385
_diffrn_reflns_limit_h_max 15
_diffrn_reflns_limit_h_min -10
_diffrn_reflns_limit_k_max 15
_diffrn_reflns_limit_k_min -15
_diffrn_reflns_limit_l_max 17
_diffrn_reflns_limit_l_min -22
_diffrn_reflns_number 22812
_diffrn_reflns_theta_full 29.19
_diffrn_reflns_theta_max 29.19
_diffrn_reflns_theta_min 2.64
_diffrn_standards_decay_% 0
_exptl_absorpt_coefficient_mu 1.173
_exptl_absorpt_correction_T_max 0.7992
_exptl_absorpt_correction_T_min 0.7198
_exptl_absorpt_correction_type multi-scan
_exptl_crystal_colour blue
_exptl_crystal_density_diffrn 1.521
_exptl_crystal_density_method 'not measured'
_exptl_crystal_description needle
_exptl_crystal_F_000 916
_exptl_crystal_size_max 0.30
_exptl_crystal_size_mid 0.20
_exptl_crystal_size_min 0.20
_refine_diff_density_max 0.471
_refine_diff_density_min -0.299
_refine_diff_density_rms 0.061
_refine_ls_extinction_method none
_refine_ls_goodness_of_fit_ref 1.041
_refine_ls_hydrogen_treatment mixed
_refine_ls_matrix_type full
_refine_ls_number_parameters 261
_refine_ls_number_reflns 5207
_refine_ls_number_restraints 3
_refine_ls_restrained_S_all 1.041
_refine_ls_R_factor_all 0.0729
_refine_ls_R_factor_gt 0.0396
_refine_ls_shift/su_max 0.001
_refine_ls_shift/su_mean 0.000
_refine_ls_structure_factor_coef Fsqd
_refine_ls_weighting_details 'calc w=1/[\s^2^(Fo^2^)+(0.0466P)^2^+0.7265P] where P=(Fo^2^+2Fc^2^)/3'
_refine_ls_weighting_scheme calc
_refine_ls_wR_factor_gt 0.0979
_refine_ls_wR_factor_ref 0.1108
_reflns_number_gt 3431
_reflns_number_total 5207
_reflns_threshold_expression >2sigma(I)
_cod_data_source_file ic800086y-file004_3.cif
_cod_data_source_block 2a
_cod_database_code 4305255

loop_
_symmetry_equiv_pos_as_xyz
'x, y, z'
'-x+1/2, y+1/2, -z+1/2'
'-x, -y, -z'
'x-1/2, -y-1/2, z-1/2'

loop_
_atom_site_label
_atom_site_type_symbol
_atom_site_fract_x
_atom_site_fract_y
_atom_site_fract_z
_atom_site_U_iso_or_equiv
_atom_site_adp_type
_atom_site_occupancy
_atom_site_symmetry_multiplicity
_atom_site_calc_flag
_atom_site_refinement_flags
_atom_site_disorder_assembly
_atom_site_disorder_group
C1 C 0.8127(2) 0.0267(2) 0.40332(15) 0.0382(5) Uani 1 1 d . . .
C2 C 0.7458(2) 0.1058(2) 0.45088(15) 0.0387(5) Uani 1 1 d . . .
H2A H 0.6660 0.0699 0.4460 0.046 Uiso 1 1 calc R . .
H2B H 0.7948 0.1100 0.5120 0.046 Uiso 1 1 calc R . .
C3 C 0.6115(2) 0.2262(2) 0.33665(16) 0.0440(6) Uani 1 1 d . . .
H3A H 0.5415 0.2089 0.3564 0.053 Uiso 1 1 calc R . .
H3B H 0.6184 0.1597 0.2995 0.053 Uiso 1 1 calc R . .
C4 C 0.5838(3) 0.3415(3) 0.2829(2) 0.0619(8) Uani 1 1 d . . .
H4A H 0.5906 0.4107 0.3210 0.074 Uiso 1 1 calc R . .
H4B H 0.6446 0.3513 0.2533 0.074 Uiso 1 1 calc R . .
C5 C 0.4613(3) 0.3380(3) 0.22011(19) 0.0560(7) Uani 1 1 d . . .
C6 C 0.7219(2) 0.3208(2) 0.48011(15) 0.0359(5) Uani 1 1 d . . .
H6A H 0.7161 0.4011 0.4548 0.043 Uiso 1 1 calc R . .
H6B H 0.7994 0.3169 0.5283 0.043 Uiso 1 1 calc R . .
C7 C 0.6144(2) 0.3041(3) 0.51539(18) 0.0508(7) Uani 1 1 d . . .
H7A H 0.5362 0.3080 0.4679 0.061 Uiso 1 1 calc R . .
H7B H 0.6203 0.2249 0.5423 0.061 Uiso 1 1 calc R . .
C8 C 0.6167(2) 0.3975(3) 0.57887(17) 0.0518(7) Uani 1 1 d . . .
C9 C 0.9565(2) 0.4839(2) 0.35728(14) 0.0389(5) Uani 1 1 d . . .
C10 C 1.0607(2) 0.4042(2) 0.34772(16) 0.0417(6) Uani 1 1 d . . .
H10A H 1.0955 0.4410 0.3067 0.050 Uiso 1 1 calc R . .
H10B H 1.1264 0.3975 0.4033 0.050 Uiso 1 1 calc R . .
C11 C 1.1120(2) 0.1874(2) 0.34617(17) 0.0426(6) Uani 1 1 d . . .
H11A H 1.0764 0.1095 0.3235 0.051 Uiso 1 1 calc R . .
H11B H 1.1385 0.1827 0.4091 0.051 Uiso 1 1 calc R . .
C12 C 1.2263(2) 0.2090(3) 0.3188(2) 0.0573(8) Uani 1 1 d . . .
H12A H 1.2014 0.2149 0.2560 0.069 Uiso 1 1 calc R . .
H12B H 1.2656 0.2848 0.3433 0.069 Uiso 1 1 calc R . .
C13 C 1.3143(3) 0.1099(4) 0.3488(2) 0.0741(10) Uani 1 1 d . . .
C14 C 0.9541(2) 0.2891(3) 0.22077(16) 0.0485(6) Uani 1 1 d . . .
H14A H 1.0191 0.2920 0.1943 0.058 Uiso 1 1 calc R . .
H14B H 0.9068 0.3638 0.2062 0.058 Uiso 1 1 calc R . .
C15 C 0.8677(3) 0.1817(3) 0.18242(18) 0.0643(8) Uani 1 1 d . . .
H15A H 0.9075 0.1068 0.2086 0.077 Uiso 1 1 calc R . .
H15B H 0.7912 0.1905 0.1960 0.077 Uiso 1 1 calc R . .
C16 C 0.8390(3) 0.1754(3) 0.0894(2) 0.0581(8) Uani 1 1 d . . .
N1 N 0.72656(17) 0.22992(16) 0.41361(12) 0.0314(4) Uani 1 1 d . . .
N2 N 1.01262(17) 0.28176(17) 0.31674(12) 0.0327(4) Uani 1 1 d . . .
N3 N 0.3638(3) 0.3349(3) 0.17244(18) 0.0841(10) Uani 1 1 d . . .
N4 N 0.6170(2) 0.4698(3) 0.62808(16) 0.0745(9) Uani 1 1 d . . .
N5 N 1.3835(3) 0.0338(4) 0.3728(3) 0.1155(15) Uani 1 1 d . . .
N6 N 0.8199(3) 0.1679(3) 0.01731(18) 0.0823(9) Uani 1 1 d . . .
O1 O 0.87503(15) 0.08213(16) 0.36203(10) 0.0422(4) Uani 1 1 d . . .
O2 O 0.86391(15) 0.42874(16) 0.36818(10) 0.0423(4) Uani 1 1 d . . .
O3 O 0.80551(16) -0.08398(16) 0.40834(13) 0.0559(5) Uani 1 1 d . . .
O4 O 0.96916(19) 0.59346(16) 0.35726(12) 0.0560(5) Uani 1 1 d . . .
O5 O 1.01507(17) 0.25024(18) 0.51089(11) 0.0473(4) Uani 1 1 d D . .
Cu1 Cu 0.88051(2) 0.25522(2) 0.376215(16) 0.03078(10) Uani 1 1 d . . .
H5B H 1.0617(18) 0.1912(11) 0.5350(11) 0.045(8) Uiso 1 1 d D . .
H5A H 1.027(2) 0.3092(12) 0.5463(10) 0.055(9) Uiso 1 1 d D . .

loop_
_atom_site_aniso_label
_atom_site_aniso_U_11
_atom_site_aniso_U_22
_atom_site_aniso_U_33
_atom_site_aniso_U_23
_atom_site_aniso_U_13
_atom_site_aniso_U_12
C1 0.0345(12) 0.0295(13) 0.0415(13) 0.0009(10) -0.0001(10) 0.0012(10)
C2 0.0449(13) 0.0315(13) 0.0388(13) 0.0043(11) 0.0125(11) -0.0004(11)
C3 0.0422(13) 0.0436(16) 0.0415(14) -0.0020(11) 0.0070(11) -0.0020(11)
C4 0.0525(17) 0.0530(19) 0.066(2) 0.0162(15) 0.0004(15) 0.0032(14)
C5 0.0610(19) 0.0571(19) 0.0431(16) 0.0002(14) 0.0078(14) 0.0158(14)
C6 0.0381(12) 0.0363(14) 0.0339(12) -0.0056(10) 0.0127(10) 0.0006(10)
C7 0.0453(14) 0.0574(18) 0.0561(17) -0.0099(14) 0.0252(13) -0.0043(13)
C8 0.0510(15) 0.0635(19) 0.0471(16) -0.0036(14) 0.0246(13) 0.0006(14)
C9 0.0550(15) 0.0307(13) 0.0293(12) -0.0017(10) 0.0116(11) -0.0035(11)
C10 0.0443(13) 0.0356(14) 0.0431(14) -0.0038(11) 0.0116(11) -0.0094(11)
C11 0.0339(12) 0.0445(15) 0.0492(15) -0.0028(12) 0.0131(11) 0.0024(11)
C12 0.0423(14) 0.074(2) 0.0590(18) -0.0090(16) 0.0218(13) 0.0007(14)
C13 0.0389(16) 0.081(3) 0.106(3) -0.011(2) 0.0281(17) 0.0017(16)
C14 0.0515(15) 0.0521(17) 0.0412(14) -0.0038(12) 0.0145(12) -0.0046(13)
C15 0.080(2) 0.067(2) 0.0434(16) -0.0121(15) 0.0173(15) -0.0153(17)
C16 0.0544(17) 0.066(2) 0.0471(18) -0.0148(15) 0.0069(14) 0.0075(14)
N1 0.0327(9) 0.0310(11) 0.0293(9) 0.0010(8) 0.0083(8) 0.0007(8)
N2 0.0342(10) 0.0297(10) 0.0327(10) -0.0044(8) 0.0090(8) -0.0029(8)
N3 0.0688(19) 0.109(3) 0.0560(17) -0.0065(16) -0.0043(15) 0.0294(17)
N4 0.088(2) 0.082(2) 0.0656(18) -0.0192(15) 0.0417(16) -0.0087(15)
N5 0.0552(19) 0.099(3) 0.196(4) 0.018(3) 0.047(2) 0.0205(18)
N6 0.0676(18) 0.122(3) 0.0488(16) -0.0239(17) 0.0082(14) 0.0131(17)
O1 0.0493(10) 0.0285(9) 0.0531(11) -0.0053(8) 0.0224(9) -0.0015(7)
O2 0.0504(10) 0.0262(9) 0.0558(11) 0.0009(7) 0.0246(9) 0.0033(7)
O3 0.0510(11) 0.0259(10) 0.0867(14) 0.0046(9) 0.0169(10) -0.0017(8)
O4 0.0920(15) 0.0264(10) 0.0563(12) -0.0045(9) 0.0336(11) -0.0104(9)
O5 0.0511(10) 0.0466(12) 0.0351(9) -0.0064(9) 0.0019(8) 0.0141(9)
Cu1 0.03449(15) 0.02431(15) 0.03443(16) -0.00122(12) 0.01251(12) 0.00001(11)

loop_
_atom_type_symbol
_atom_type_description
_atom_type_scat_dispersion_real
_atom_type_scat_dispersion_imag
_atom_type_scat_source
C C 0.0033 0.0016 'International Tables Vol C Tables 4.2.6.8 and 6.1.1.4'
H H 0.0000 0.0000 'International Tables Vol C Tables 4.2.6.8 and 6.1.1.4'
N N 0.0061 0.0033 'International Tables Vol C Tables 4.2.6.8 and 6.1.1.4'
O O 0.0106 0.0060 'International Tables Vol C Tables 4.2.6.8 and 6.1.1.4'
Cu Cu 0.3201 1.2651 'International Tables Vol C Tables 4.2.6.8 and 6.1.1.4'

loop_
_geom_angle_atom_site_label_1
_geom_angle_atom_site_label_2
_geom_angle_atom_site_label_3
_geom_angle
_geom_angle_site_symmetry_1
_geom_angle_site_symmetry_3
_geom_angle_publ_flag
O3 C1 O1 124.7(2) . . ?
O3 C1 C2 118.7(2) . . ?
O1 C1 C2 116.6(2) . . ?
N1 C2 C1 110.56(18) . . ?
N1 C2 H2A 109.5 . . ?
C1 C2 H2A 109.5 . . ?
N1 C2 H2B 109.5 . . ?
C1 C2 H2B 109.5 . . ?
H2A C2 H2B 108.1 . . ?
N1 C3 C4 115.0(2) . . ?
N1 C3 H3A 108.5 . . ?
C4 C3 H3A 108.5 . . ?
N1 C3 H3B 108.5 . . ?
C4 C3 H3B 108.5 . . ?
H3A C3 H3B 107.5 . . ?
C5 C4 C3 111.1(2) . . ?
C5 C4 H4A 109.4 . . ?
C3 C4 H4A 109.4 . . ?
C5 C4 H4B 109.4 . . ?
C3 C4 H4B 109.4 . . ?
H4A C4 H4B 108.0 . . ?
N3 C5 C4 178.2(4) . . ?
N1 C6 C7 114.66(19) . . ?
N1 C6 H6A 108.6 . . ?
C7 C6 H6A 108.6 . . ?
N1 C6 H6B 108.6 . . ?
C7 C6 H6B 108.6 . . ?
H6A C6 H6B 107.6 . . ?
C8 C7 C6 110.7(2) . . ?
C8 C7 H7A 109.5 . . ?
C6 C7 H7A 109.5 . . ?
C8 C7 H7B 109.5 . . ?
C6 C7 H7B 109.5 . . ?
H7A C7 H7B 108.1 . . ?
N4 C8 C7 179.1(3) . . ?
O4 C9 O2 125.1(2) . . ?
O4 C9 C10 118.5(2) . . ?
O2 C9 C10 116.3(2) . . ?
N2 C10 C9 110.38(19) . . ?
N2 C10 H10A 109.6 . . ?
C9 C10 H10A 109.6 . . ?
N2 C10 H10B 109.6 . . ?
C9 C10 H10B 109.6 . . ?
H10A C10 H10B 108.1 . . ?
N2 C11 C12 115.2(2) . . ?
N2 C11 H11A 108.5 . . ?
C12 C11 H11A 108.5 . . ?
N2 C11 H11B 108.5 . . ?
C12 C11 H11B 108.5 . . ?
H11A C11 H11B 107.5 . . ?
C13 C12 C11 110.1(3) . . ?
C13 C12 H12A 109.6 . . ?
C11 C12 H12A 109.6 . . ?
C13 C12 H12B 109.6 . . ?
C11 C12 H12B 109.6 . . ?
H12A C12 H12B 108.2 . . ?
N5 C13 C12 179.2(5) . . ?
N2 C14 C15 113.1(2) . . ?
N2 C14 H14A 109.0 . . ?
C15 C14 H14A 109.0 . . ?
N2 C14 H14B 109.0 . . ?
C15 C14 H14B 109.0 . . ?
H14A C14 H14B 107.8 . . ?
C16 C15 C14 111.0(3) . . ?
C16 C15 H15A 109.4 . . ?
C14 C15 H15A 109.4 . . ?
C16 C15 H15B 109.4 . . ?
C14 C15 H15B 109.4 . . ?
H15A C15 H15B 108.0 . . ?
N6 C16 C15 177.7(3) . . ?
C2 N1 C3 106.92(18) . . ?
C2 N1 C6 111.01(17) . . ?
C3 N1 C6 113.60(18) . . ?
C2 N1 Cu1 102.74(13) . . ?
C3 N1 Cu1 110.78(14) . . ?
C6 N1 Cu1 111.17(13) . . ?
C10 N2 C14 107.28(19) . . ?
C10 N2 C11 111.65(19) . . ?
C14 N2 C11 113.93(19) . . ?
C10 N2 Cu1 102.36(13) . . ?
C14 N2 Cu1 110.99(14) . . ?
C11 N2 Cu1 110.01(14) . . ?
C1 O1 Cu1 114.36(15) . . ?
C9 O2 Cu1 114.57(15) . . ?
Cu1 O5 H5B 126.6(13) . . ?
Cu1 O5 H5A 123.8(13) . . ?
H5B O5 H5A 109.6(16) . . ?
O1 Cu1 O2 169.05(7) . . ?
O1 Cu1 N1 84.46(7) . . ?
O2 Cu1 N1 94.65(7) . . ?
O1 Cu1 N2 94.85(7) . . ?
O2 Cu1 N2 84.09(7) . . ?
N1 Cu1 N2 169.83(7) . . ?
O1 Cu1 O5 94.51(7) . . ?
O2 Cu1 O5 96.44(7) . . ?
N1 Cu1 O5 94.73(7) . . ?
N2 Cu1 O5 95.44(7) . . ?

loop_
_geom_bond_atom_site_label_1
_geom_bond_atom_site_label_2
_geom_bond_distance
_geom_bond_site_symmetry_2
_geom_bond_publ_flag
C1 O3 1.228(3) . ?
C1 O1 1.281(3) . ?
C1 C2 1.525(3) . ?
C2 N1 1.484(3) . ?
C2 H2A 0.9700 . ?
C2 H2B 0.9700 . ?
C3 N1 1.487(3) . ?
C3 C4 1.516(4) . ?
C3 H3A 0.9700 . ?
C3 H3B 0.9700 . ?
C4 C5 1.433(4) . ?
C4 H4A 0.9700 . ?
C4 H4B 0.9700 . ?
C5 N3 1.127(4) . ?
C6 N1 1.489(3) . ?
C6 C7 1.523(3) . ?
C6 H6A 0.9700 . ?
C6 H6B 0.9700 . ?
C7 C8 1.453(4) . ?
C7 H7A 0.9700 . ?
C7 H7B 0.9700 . ?
C8 N4 1.129(4) . ?
C9 O4 1.216(3) . ?
C9 O2 1.278(3) . ?
C9 C10 1.524(3) . ?
C10 N2 1.481(3) . ?
C10 H10A 0.9700 . ?
C10 H10B 0.9700 . ?
C11 N2 1.495(3) . ?
C11 C12 1.524(3) . ?
C11 H11A 0.9700 . ?
C11 H11B 0.9700 . ?
C12 C13 1.454(5) . ?
C12 H12A 0.9700 . ?
C12 H12B 0.9700 . ?
C13 N5 1.129(5) . ?
C14 N2 1.487(3) . ?
C14 C15 1.535(4) . ?
C14 H14A 0.9700 . ?
C14 H14B 0.9700 . ?
C15 C16 1.443(4) . ?
C15 H15A 0.9700 . ?
C15 H15B 0.9700 . ?
C16 N6 1.125(4) . ?
N1 Cu1 2.0526(18) . ?
N2 Cu1 2.0581(18) . ?
O1 Cu1 1.9208(17) . ?
O2 Cu1 1.9226(17) . ?
O5 Cu1 2.2262(17) . ?
O5 H5B 0.850(16) . ?
O5 H5A 0.850(14) . ?

loop_
_geom_hbond_atom_site_label_D
_geom_hbond_atom_site_label_H
_geom_hbond_atom_site_label_A
_geom_hbond_distance_DH
_geom_hbond_distance_HA
_geom_hbond_distance_DA
_geom_hbond_angle_DHA
_geom_hbond_site_symmetry_A
O5 H5B O3 0.850(16) 1.902(6) 2.738(3) 167(2) 3_756
O5 H5A O4 0.850(14) 1.892(9) 2.713(2) 162(3) 3_766

loop_
_geom_torsion_atom_site_label_1
_geom_torsion_atom_site_label_2
_geom_torsion_atom_site_label_3
_geom_torsion_atom_site_label_4
_geom_torsion
_geom_torsion_site_symmetry_1
_geom_torsion_site_symmetry_2
_geom_torsion_site_symmetry_3
_geom_torsion_site_symmetry_4
_geom_torsion_publ_flag
O3 C1 C2 N1 -159.9(2) . . . . ?
O1 C1 C2 N1 21.5(3) . . . . ?
N1 C3 C4 C5 -169.6(2) . . . . ?
C3 C4 C5 N3 58(11) . . . . ?
N1 C6 C7 C8 -179.3(2) . . . . ?
C6 C7 C8 N4 160(24) . . . . ?
O4 C9 C10 N2 -159.0(2) . . . . ?
O2 C9 C10 N2 23.7(3) . . . . ?
N2 C11 C12 C13 -178.3(2) . . . . ?
C11 C12 C13 N5 -112(32) . . . . ?
N2 C14 C15 C16 -165.1(2) . . . . ?
C14 C15 C16 N6 94(10) . . . . ?
C1 C2 N1 C3 83.7(2) . . . . ?
C1 C2 N1 C6 -151.86(18) . . . . ?
C1 C2 N1 Cu1 -33.0(2) . . . . ?
C4 C3 N1 C2 -173.2(2) . . . . ?
C4 C3 N1 C6 64.0(3) . . . . ?
C4 C3 N1 Cu1 -61.9(3) . . . . ?
C7 C6 N1 C2 -63.0(3) . . . . ?
C7 C6 N1 C3 57.6(3) . . . . ?
C7 C6 N1 Cu1 -176.66(18) . . . . ?
C9 C10 N2 C14 82.2(2) . . . . ?
C9 C10 N2 C11 -152.36(19) . . . . ?
C9 C10 N2 Cu1 -34.7(2) . . . . ?
C15 C14 N2 C10 -163.1(2) . . . . ?
C15 C14 N2 C11 72.8(3) . . . . ?
C15 C14 N2 Cu1 -52.1(3) . . . . ?
C12 C11 N2 C10 -57.3(3) . . . . ?
C12 C11 N2 C14 64.4(3) . . . . ?
C12 C11 N2 Cu1 -170.24(18) . . . . ?
O3 C1 O1 Cu1 -174.21(19) . . . . ?
C2 C1 O1 Cu1 4.3(2) . . . . ?
O4 C9 O2 Cu1 -174.06(19) . . . . ?
C10 C9 O2 Cu1 3.1(3) . . . . ?
C1 O1 Cu1 O2 -105.6(3) . . . . ?
C1 O1 Cu1 N1 -19.74(16) . . . . ?
C1 O1 Cu1 N2 170.45(16) . . . . ?
C1 O1 Cu1 O5 74.59(16) . . . . ?
C9 O2 Cu1 O1 -104.6(3) . . . . ?
C9 O2 Cu1 N1 170.55(16) . . . . ?
C9 O2 Cu1 N2 -19.58(16) . . . . ?
C9 O2 Cu1 O5 75.25(16) . . . . ?
C2 N1 Cu1 O1 28.76(14) . . . . ?
C3 N1 Cu1 O1 -85.12(15) . . . . ?
C6 N1 Cu1 O1 147.57(15) . . . . ?
C2 N1 Cu1 O2 -162.19(13) . . . . ?
C3 N1 Cu1 O2 83.92(15) . . . . ?
C6 N1 Cu1 O2 -43.39(15) . . . . ?
C2 N1 Cu1 N2 115.4(4) . . . . ?
C3 N1 Cu1 N2 1.5(5) . . . . ?
C6 N1 Cu1 N2 -125.8(4) . . . . ?
C2 N1 Cu1 O5 -65.33(14) . . . . ?
C3 N1 Cu1 O5 -179.21(15) . . . . ?
C6 N1 Cu1 O5 53.48(15) . . . . ?
C10 N2 Cu1 O1 -161.29(14) . . . . ?
C14 N2 Cu1 O1 84.53(17) . . . . ?
C11 N2 Cu1 O1 -42.49(16) . . . . ?
C10 N2 Cu1 O2 29.66(15) . . . . ?
C14 N2 Cu1 O2 -84.53(16) . . . . ?
C11 N2 Cu1 O2 148.45(16) . . . . ?
C10 N2 Cu1 N1 113.0(4) . . . . ?
C14 N2 Cu1 N1 -1.1(5) . . . . ?
C11 N2 Cu1 N1 -128.2(4) . . . . ?
C10 N2 Cu1 O5 -66.27(15) . . . . ?
C14 N2 Cu1 O5 179.54(16) . . . . ?
C11 N2 Cu1 O5 52.52(16) . . . . ?
